data_4104359
loop_
_publ_author_name
'Hiroyuki Yasuda'
'Vladimir Ya. Lee'
'Akira Sekiguchi'

_publ_section_title
;
 Si3C2-Rings: From a Nonconjugated Trisilacyclopentadiene to an Aromatic
 Trisilacyclopentadienide and Cyclic Disilenide
;
_journal_name_full 'Journal of the American Chemical Society'
_journal_page_first 6352
_journal_page_last 6353
_journal_paper_doi 10.1021/ja901881z
_journal_volume 131
_journal_year 2009
_chemical_formula_sum 'C43 H96 Si7'
_chemical_formula_weight 809.83
_chemical_name_systematic
; 
 1,2,3-trisilacyclopenta-2,4-diene
;
_space_group_IT_number 14
_symmetry_cell_setting monoclinic
_symmetry_space_group_name_Hall '-P 2ybc'
_symmetry_space_group_name_H-M 'P 1 21/c 1'
_atom_sites_solution_hydrogens geom
_atom_sites_solution_primary direct
_atom_sites_solution_secondary difmap
_audit_creation_method SHELXL-97
_cell_angle_alpha 90.00
_cell_angle_beta 94.8090(10)
_cell_angle_gamma 90.00
_cell_formula_units_Z 4
_cell_length_a 17.5750(4)
_cell_length_b 11.5520(3)
_cell_length_c 26.2960(5)
_cell_measurement_reflns_used 53146
_cell_measurement_temperature 120.0(1)
_cell_measurement_theta_max 27.98
_cell_measurement_theta_min 2.11
_cell_volume 5320.0(2)
_computing_cell_refinement 'HKL scalepack'
_computing_data_collection 'MacScience Xpress'
_computing_data_reduction Denzo
_computing_molecular_graphics ORTEP
_computing_publication_material CIFTAB
_computing_structure_refinement 'SHELXL-97 (Sheldrick, 1997)'
_computing_structure_solution SIR92
_diffrn_ambient_temperature 120.0(1)
_diffrn_measured_fraction_theta_full 0.960
_diffrn_measured_fraction_theta_max 0.960
_diffrn_measurement_device 'MacScience DIP2030 Image plate'
_diffrn_measurement_method char
_diffrn_radiation_monochromator graphite
_diffrn_radiation_source 'rotating anode'
_diffrn_radiation_type MoK\a
_diffrn_radiation_wavelength 0.71070
_diffrn_reflns_av_R_equivalents 0.035
_diffrn_reflns_av_sigmaI/netI 0.0353
_diffrn_reflns_limit_h_max 23
_diffrn_reflns_limit_h_min 0
_diffrn_reflns_limit_k_max 15
_diffrn_reflns_limit_k_min 0
_diffrn_reflns_limit_l_max 34
_diffrn_reflns_limit_l_min -34
_diffrn_reflns_number 53146
_diffrn_reflns_theta_full 27.98
_diffrn_reflns_theta_max 27.98
_diffrn_reflns_theta_min 2.11
_exptl_absorpt_coefficient_mu 0.205
_exptl_absorpt_correction_type none
_exptl_crystal_colour red
_exptl_crystal_density_diffrn 1.011
_exptl_crystal_density_meas ?
_exptl_crystal_density_method 'not measured'
_exptl_crystal_description cube
_exptl_crystal_F_000 1808
_exptl_crystal_size_max 0.50
_exptl_crystal_size_mid 0.45
_exptl_crystal_size_min 0.25
_refine_diff_density_max 0.505
_refine_diff_density_min -0.374
_refine_diff_density_rms 0.083
_refine_ls_extinction_coef 0.0133(8)
_refine_ls_extinction_expression Fc^*^=kFc[1+0.001xFc^2^\l^3^/sin(2\q)]^-1/4^
_refine_ls_extinction_method SHELXL
_refine_ls_goodness_of_fit_ref 0.967
_refine_ls_hydrogen_treatment constr
_refine_ls_matrix_type full
_refine_ls_number_parameters 452
_refine_ls_number_reflns 12303
_refine_ls_number_restraints 0
_refine_ls_restrained_S_all 0.967
_refine_ls_R_factor_all 0.0520
_refine_ls_R_factor_gt 0.0406
_refine_ls_shift/su_max 0.002
_refine_ls_shift/su_mean 0.000
_refine_ls_structure_factor_coef Fsqd
_refine_ls_weighting_details 'calc w=1/[\s^2^(Fo^2^)+(0.1000P)^2^+0.0000P] where P=(Fo^2^+2Fc^2^)/3'
_refine_ls_weighting_scheme calc
_refine_ls_wR_factor_gt 0.1193
_refine_ls_wR_factor_ref 0.1297
_reflns_number_gt 9982
_reflns_number_total 12303
_reflns_threshold_expression >2sigma(I)
_cod_data_source_file ja901881z_si_001.cif
_cod_data_source_block shelxl
_cod_depositor_comments
;
The following automatic conversions were performed:

'_exptl_crystal_density_meas' value 'not measured' was changed to '?'
- the value is perceived as not measured.

Automatic conversion script
Id: cif_fix_values 3008 2015-01-20 13:52:24Z robertas 
;
_cod_original_sg_symbol_H-M 'P 21/c'
_cod_database_code 4104359

loop_
_symmetry_equiv_pos_as_xyz
'x, y, z'
'-x, y+1/2, -z+1/2'
'-x, -y, -z'
'x, -y-1/2, z-1/2'

loop_
_atom_site_label
_atom_site_type_symbol
_atom_site_fract_x
_atom_site_fract_y
_atom_site_fract_z
_atom_site_U_iso_or_equiv
_atom_site_adp_type
_atom_site_occupancy
_atom_site_symmetry_multiplicity
_atom_site_calc_flag
_atom_site_refinement_flags
Si1 Si 0.26204(2) 0.08614(3) 0.921831(14) 0.01606(10) Uani 1 1 d .
Si2 Si 0.29423(2) 0.02229(4) 0.841453(15) 0.01924(10) Uani 1 1 d .
Si3 Si 0.18619(2) 0.08143(4) 0.803371(15) 0.01973(10) Uani 1 1 d .
Si4 Si 0.20100(3) -0.12203(4) 1.007944(15) 0.02192(11) Uani 1 1 d .
Si5 Si 0.35729(2) 0.22591(4) 0.953773(15) 0.02060(10) Uani 1 1 d .
Si6 Si 0.37311(2) -0.13574(4) 0.823737(15) 0.02083(10) Uani 1 1 d .
Si7 Si 0.16413(2) 0.13948(4) 0.716592(15) 0.02149(11) Uani 1 1 d .
C1 C 0.13043(8) 0.14392(13) 0.85555(6) 0.0194(3) Uani 1 1 d .
C2 C 0.16271(8) 0.14869(13) 0.90466(5) 0.0188(3) Uani 1 1 d .
C3 C 0.26964(9) -0.04144(13) 0.96894(6) 0.0220(3) Uani 1 1 d .
H3A H 0.2920 -0.1025 0.9497 0.026 Uiso 1 1 calc R
H3B H 0.3099 -0.0174 0.9943 0.026 Uiso 1 1 calc R
C4 C 0.04761(8) 0.17684(15) 0.84112(6) 0.0258(3) Uani 1 1 d .
H4A H 0.0437 0.2157 0.8083 0.031 Uiso 1 1 calc R
H4B H 0.0306 0.2303 0.8663 0.031 Uiso 1 1 calc R
C5 C -0.00422(9) 0.06995(17) 0.83822(7) 0.0344(4) Uani 1 1 d .
H5A H -0.0560 0.0933 0.8291 0.052 Uiso 1 1 calc R
H5B H -0.0011 0.0321 0.8708 0.052 Uiso 1 1 calc R
H5C H 0.0120 0.0175 0.8130 0.052 Uiso 1 1 calc R
C6 C 0.11982(9) 0.20160(14) 0.94708(6) 0.0250(3) Uani 1 1 d .
H6A H 0.1475 0.1840 0.9796 0.030 Uiso 1 1 calc R
H6B H 0.0701 0.1650 0.9467 0.030 Uiso 1 1 calc R
C7 C 0.10833(11) 0.33381(16) 0.94327(7) 0.0347(4) Uani 1 1 d .
H7A H 0.0810 0.3600 0.9712 0.052 Uiso 1 1 calc R
H7B H 0.0796 0.3523 0.9116 0.052 Uiso 1 1 calc R
H7C H 0.1572 0.3714 0.9446 0.052 Uiso 1 1 calc R
C8 C 0.13702(13) -0.02454(17) 1.04222(7) 0.0405(5) Uani 1 1 d .
H8A H 0.1037 -0.0705 1.0611 0.061 Uiso 1 1 calc R
H8B H 0.1071 0.0222 1.0178 0.061 Uiso 1 1 calc R
H8C H 0.1675 0.0246 1.0652 0.061 Uiso 1 1 calc R
C9 C 0.13568(9) -0.21962(14) 0.96470(6) 0.0257(3) Uani 1 1 d .
C10 C 0.10686(11) -0.14736(16) 0.91797(7) 0.0349(4) Uani 1 1 d .
H10A H 0.0815 -0.0794 0.9290 0.052 Uiso 1 1 calc R
H10B H 0.0718 -0.1926 0.8962 0.052 Uiso 1 1 calc R
H10C H 0.1493 -0.1249 0.8995 0.052 Uiso 1 1 calc R
C11 C 0.06552(11) -0.25950(19) 0.99134(8) 0.0440(5) Uani 1 1 d .
H11A H 0.0819 -0.3048 1.0208 0.066 Uiso 1 1 calc R
H11B H 0.0330 -0.3055 0.9682 0.066 Uiso 1 1 calc R
H11C H 0.0378 -0.1930 1.0016 0.066 Uiso 1 1 calc R
C12 C 0.17617(12) -0.32722(15) 0.94602(7) 0.0345(4) Uani 1 1 d .
H12A H 0.1945 -0.3735 0.9748 0.052 Uiso 1 1 calc R
H12B H 0.2184 -0.3038 0.9275 0.052 Uiso 1 1 calc R
H12C H 0.1409 -0.3717 0.9241 0.052 Uiso 1 1 calc R
C13 C 0.26393(12) -0.20636(16) 1.05877(6) 0.0358(4) Uani 1 1 d .
C14 C 0.29895(17) -0.1200(2) 1.09909(8) 0.0617(8) Uani 1 1 d .
H14A H 0.3286 -0.0633 1.0828 0.093 Uiso 1 1 calc R
H14B H 0.3312 -0.1610 1.1243 0.093 Uiso 1 1 calc R
H14C H 0.2588 -0.0820 1.1153 0.093 Uiso 1 1 calc R
C15 C 0.32980(12) -0.27039(18) 1.03604(8) 0.0463(5) Uani 1 1 d .
H15A H 0.3594 -0.2163 1.0182 0.069 Uiso 1 1 calc R
H15B H 0.3094 -0.3287 1.0127 0.069 Uiso 1 1 calc R
H15C H 0.3618 -0.3061 1.0630 0.069 Uiso 1 1 calc R
C16 C 0.21748(14) -0.2952(2) 1.08695(7) 0.0484(6) Uani 1 1 d .
H16A H 0.1762 -0.2565 1.1017 0.073 Uiso 1 1 calc R
H16B H 0.2500 -0.3314 1.1135 0.073 Uiso 1 1 calc R
H16C H 0.1973 -0.3529 1.0633 0.073 Uiso 1 1 calc R
C17 C 0.44688(9) 0.13511(15) 0.96159(7) 0.0320(4) Uani 1 1 d .
H17A H 0.4407 0.0752 0.9862 0.048 Uiso 1 1 calc R
H17B H 0.4894 0.1832 0.9731 0.048 Uiso 1 1 calc R
H17C H 0.4560 0.1008 0.9294 0.048 Uiso 1 1 calc R
C18 C 0.37184(10) 0.34536(14) 0.90404(7) 0.0281(3) Uani 1 1 d .
C19 C 0.29450(11) 0.39322(16) 0.88106(7) 0.0347(4) Uani 1 1 d .
H19A H 0.2633 0.3305 0.8674 0.052 Uiso 1 1 calc R
H19B H 0.3030 0.4471 0.8543 0.052 Uiso 1 1 calc R
H19C H 0.2691 0.4318 0.9072 0.052 Uiso 1 1 calc R
C20 C 0.41380(11) 0.29447(17) 0.86003(7) 0.0373(4) Uani 1 1 d .
H20A H 0.3852 0.2303 0.8452 0.056 Uiso 1 1 calc R
H20B H 0.4636 0.2686 0.8729 0.056 Uiso 1 1 calc R
H20C H 0.4187 0.3528 0.8345 0.056 Uiso 1 1 calc R
C21 C 0.42061(12) 0.44749(17) 0.92587(8) 0.0423(5) Uani 1 1 d .
H21A H 0.3965 0.4820 0.9536 0.064 Uiso 1 1 calc R
H21B H 0.4253 0.5042 0.8996 0.064 Uiso 1 1 calc R
H21C H 0.4704 0.4200 0.9380 0.064 Uiso 1 1 calc R
C22 C 0.34457(10) 0.28704(14) 1.02138(6) 0.0280(3) Uani 1 1 d .
C23 C 0.28133(12) 0.37788(18) 1.02276(7) 0.0410(5) Uani 1 1 d .
H23A H 0.2920 0.4416 1.0010 0.061 Uiso 1 1 calc R
H23B H 0.2792 0.4052 1.0571 0.061 Uiso 1 1 calc R
H23C H 0.2332 0.3438 1.0110 0.061 Uiso 1 1 calc R
C24 C 0.32563(14) 0.18711(18) 1.05651(6) 0.0422(5) Uani 1 1 d .
H24A H 0.3648 0.1291 1.0565 0.063 Uiso 1 1 calc R
H24B H 0.2774 0.1538 1.0445 0.063 Uiso 1 1 calc R
H24C H 0.3229 0.2158 1.0906 0.063 Uiso 1 1 calc R
C25 C 0.41972(12) 0.34173(18) 1.04472(8) 0.0427(5) Uani 1 1 d .
H25A H 0.4335 0.4052 1.0238 0.064 Uiso 1 1 calc R
H25B H 0.4595 0.2846 1.0464 0.064 Uiso 1 1 calc R
H25C H 0.4128 0.3694 1.0785 0.064 Uiso 1 1 calc R
C26 C 0.40724(11) -0.20111(17) 0.88711(6) 0.0345(4) Uani 1 1 d .
H26A H 0.3642 -0.2283 0.9039 0.052 Uiso 1 1 calc R
H26B H 0.4342 -0.1436 0.9080 0.052 Uiso 1 1 calc R
H26C H 0.4408 -0.2648 0.8818 0.052 Uiso 1 1 calc R
C27 C 0.31278(10) -0.25187(14) 0.78645(6) 0.0252(3) Uani 1 1 d .
C28 C 0.24764(12) -0.29084(17) 0.81744(8) 0.0411(5) Uani 1 1 d .
H28A H 0.2161 -0.2255 0.8239 0.062 Uiso 1 1 calc R
H28B H 0.2684 -0.3232 0.8493 0.062 Uiso 1 1 calc R
H28C H 0.2175 -0.3483 0.7986 0.062 Uiso 1 1 calc R
C29 C 0.27634(14) -0.20722(19) 0.73533(7) 0.0493(6) Uani 1 1 d .
H29A H 0.3156 -0.1818 0.7146 0.074 Uiso 1 1 calc R
H29B H 0.2431 -0.1436 0.7412 0.074 Uiso 1 1 calc R
H29C H 0.2475 -0.2683 0.7181 0.074 Uiso 1 1 calc R
C30 C 0.36195(13) -0.35867(18) 0.77713(10) 0.0513(6) Uani 1 1 d .
H30A H 0.4034 -0.3365 0.7577 0.077 Uiso 1 1 calc R
H30B H 0.3312 -0.4159 0.7586 0.077 Uiso 1 1 calc R
H30C H 0.3819 -0.3903 0.8093 0.077 Uiso 1 1 calc R
C31 C 0.46211(9) -0.08362(16) 0.79272(7) 0.0294(3) Uani 1 1 d .
C32 C 0.44191(12) -0.0140(2) 0.74394(9) 0.0546(6) Uani 1 1 d .
H32A H 0.4089 0.0490 0.7512 0.082 Uiso 1 1 calc R
H32B H 0.4164 -0.0633 0.7186 0.082 Uiso 1 1 calc R
H32C H 0.4878 0.0159 0.7315 0.082 Uiso 1 1 calc R
C33 C 0.51521(13) -0.1828(2) 0.78037(11) 0.0615(7) Uani 1 1 d .
H33A H 0.5283 -0.2273 0.8107 0.092 Uiso 1 1 calc R
H33B H 0.5608 -0.1517 0.7680 0.092 Uiso 1 1 calc R
H33C H 0.4898 -0.2317 0.7547 0.092 Uiso 1 1 calc R
C34 C 0.50744(12) -0.0034(2) 0.83052(9) 0.0508(6) Uani 1 1 d .
H34A H 0.5212 -0.0445 0.8617 0.076 Uiso 1 1 calc R
H34B H 0.4767 0.0624 0.8376 0.076 Uiso 1 1 calc R
H34C H 0.5529 0.0223 0.8160 0.076 Uiso 1 1 calc R
C35 C 0.24316(11) 0.07605(16) 0.68180(6) 0.0324(4) Uani 1 1 d .
H35A H 0.2391 -0.0068 0.6816 0.049 Uiso 1 1 calc R
H35B H 0.2915 0.0984 0.6986 0.049 Uiso 1 1 calc R
H35C H 0.2394 0.1041 0.6473 0.049 Uiso 1 1 calc R
C36 C 0.17755(9) 0.30434(14) 0.71454(6) 0.0268(3) Uani 1 1 d .
C37 C 0.15447(12) 0.35189(16) 0.66059(7) 0.0368(4) Uani 1 1 d .
H37A H 0.1820 0.3111 0.6361 0.055 Uiso 1 1 calc R
H37B H 0.1665 0.4329 0.6595 0.055 Uiso 1 1 calc R
H37C H 0.1006 0.3412 0.6526 0.055 Uiso 1 1 calc R
C38 C 0.26327(11) 0.32946(18) 0.72674(8) 0.0385(4) Uani 1 1 d .
H38A H 0.2922 0.2886 0.7031 0.058 Uiso 1 1 calc R
H38B H 0.2788 0.3044 0.7609 0.058 Uiso 1 1 calc R
H38C H 0.2723 0.4111 0.7239 0.058 Uiso 1 1 calc R
C39 C 0.13295(12) 0.37092(16) 0.75299(7) 0.0342(4) Uani 1 1 d .
H39A H 0.1471 0.3427 0.7868 0.051 Uiso 1 1 calc R
H39B H 0.0792 0.3597 0.7449 0.051 Uiso 1 1 calc R
H39C H 0.1447 0.4519 0.7513 0.051 Uiso 1 1 calc R
C40 C 0.07046(11) 0.07982(17) 0.68266(6) 0.0336(4) Uani 1 1 d .
C41 C 0.07342(13) 0.0858(2) 0.62413(7) 0.0456(5) Uani 1 1 d .
H41A H 0.0772 0.1651 0.6138 0.068 Uiso 1 1 calc R
H41B H 0.0278 0.0522 0.6077 0.068 Uiso 1 1 calc R
H41C H 0.1171 0.0437 0.6145 0.068 Uiso 1 1 calc R
C42 C -0.00094(11) 0.1440(2) 0.69708(8) 0.0436(5) Uani 1 1 d .
H42A H 0.0027 0.2243 0.6881 0.065 Uiso 1 1 calc R
H42B H -0.0049 0.1372 0.7332 0.065 Uiso 1 1 calc R
H42C H -0.0454 0.1108 0.6790 0.065 Uiso 1 1 calc R
C43 C 0.06434(13) -0.04876(18) 0.69704(8) 0.0456(5) Uani 1 1 d .
H43A H 0.1090 -0.0892 0.6880 0.068 Uiso 1 1 calc R
H43B H 0.0199 -0.0819 0.6789 0.068 Uiso 1 1 calc R
H43C H 0.0603 -0.0555 0.7331 0.068 Uiso 1 1 calc R

loop_
_atom_site_aniso_label
_atom_site_aniso_U_11
_atom_site_aniso_U_22
_atom_site_aniso_U_33
_atom_site_aniso_U_23
_atom_site_aniso_U_13
_atom_site_aniso_U_12
Si1 0.01693(18) 0.01435(19) 0.01674(18) 0.00030(13) 0.00051(14) -0.00066(14)
Si2 0.0206(2) 0.0190(2) 0.01806(18) -0.00082(14) 0.00151(15) 0.00436(15)
Si3 0.0222(2) 0.0197(2) 0.01712(19) 0.00149(14) 0.00018(15) 0.00259(15)
Si4 0.0294(2) 0.0196(2) 0.01717(19) 0.00045(14) 0.00485(16) -0.00495(16)
Si5 0.0209(2) 0.0163(2) 0.0238(2) 0.00096(15) -0.00281(16) -0.00296(15)
Si6 0.0222(2) 0.0193(2) 0.0216(2) 0.00089(15) 0.00512(16) 0.00460(15)
Si7 0.0248(2) 0.0217(2) 0.01752(19) 0.00215(15) -0.00068(16) 0.00098(16)
C1 0.0178(6) 0.0173(7) 0.0229(7) 0.0006(5) 0.0018(5) 0.0020(5)
C2 0.0184(6) 0.0161(7) 0.0222(7) -0.0002(5) 0.0033(5) 0.0008(5)
C3 0.0221(7) 0.0193(7) 0.0243(7) 0.0050(6) 0.0004(6) -0.0017(6)
C4 0.0183(7) 0.0292(9) 0.0290(8) 0.0005(6) -0.0026(6) 0.0055(6)
C5 0.0212(7) 0.0440(11) 0.0377(9) 0.0064(8) 0.0001(7) -0.0051(7)
C6 0.0240(7) 0.0263(8) 0.0254(7) -0.0031(6) 0.0052(6) 0.0033(6)
C7 0.0340(9) 0.0278(9) 0.0420(10) -0.0096(7) 0.0009(8) 0.0079(7)
C8 0.0590(12) 0.0314(10) 0.0349(9) -0.0048(7) 0.0259(9) -0.0026(9)
C9 0.0274(8) 0.0239(8) 0.0257(7) 0.0009(6) 0.0027(6) -0.0073(6)
C10 0.0381(9) 0.0296(9) 0.0349(9) 0.0039(7) -0.0101(8) -0.0095(7)
C11 0.0347(10) 0.0478(12) 0.0504(11) 0.0067(9) 0.0082(9) -0.0167(9)
C12 0.0502(11) 0.0242(9) 0.0290(8) -0.0046(7) 0.0028(8) -0.0065(8)
C13 0.0529(11) 0.0276(9) 0.0253(8) 0.0091(7) -0.0062(8) -0.0113(8)
C14 0.102(2) 0.0440(13) 0.0331(10) 0.0116(9) -0.0296(12) -0.0247(13)
C15 0.0413(10) 0.0380(11) 0.0573(12) 0.0226(10) -0.0094(10) -0.0003(9)
C16 0.0705(15) 0.0425(12) 0.0313(9) 0.0162(8) -0.0001(10) -0.0175(11)
C17 0.0232(8) 0.0298(9) 0.0417(9) 0.0009(7) -0.0048(7) 0.0000(6)
C18 0.0302(8) 0.0194(8) 0.0342(8) 0.0046(6) -0.0004(7) -0.0077(6)
C19 0.0390(9) 0.0257(9) 0.0385(9) 0.0114(7) -0.0017(8) -0.0014(7)
C20 0.0393(10) 0.0352(10) 0.0384(9) 0.0066(8) 0.0092(8) -0.0097(8)
C21 0.0489(11) 0.0278(10) 0.0494(11) 0.0033(8) -0.0020(9) -0.0174(8)
C22 0.0353(9) 0.0226(8) 0.0247(7) -0.0036(6) -0.0060(7) -0.0055(6)
C23 0.0503(11) 0.0371(11) 0.0343(9) -0.0126(8) -0.0036(9) 0.0051(9)
C24 0.0695(14) 0.0341(10) 0.0226(8) -0.0014(7) 0.0007(9) -0.0112(10)
C25 0.0479(11) 0.0381(11) 0.0389(10) -0.0070(8) -0.0159(9) -0.0093(9)
C26 0.0384(9) 0.0354(10) 0.0296(8) 0.0036(7) 0.0016(7) 0.0163(8)
C27 0.0328(8) 0.0177(8) 0.0264(7) -0.0011(6) 0.0102(6) 0.0011(6)
C28 0.0449(11) 0.0323(10) 0.0491(11) -0.0087(8) 0.0228(9) -0.0108(8)
C29 0.0714(15) 0.0419(12) 0.0322(9) -0.0001(8) -0.0104(10) -0.0179(11)
C30 0.0493(12) 0.0263(10) 0.0808(16) -0.0186(10) 0.0205(11) 0.0030(9)
C31 0.0225(7) 0.0308(9) 0.0360(9) -0.0031(7) 0.0084(7) 0.0008(6)
C32 0.0346(10) 0.0785(18) 0.0519(12) 0.0227(12) 0.0101(9) -0.0170(11)
C33 0.0421(12) 0.0457(14) 0.102(2) -0.0077(13) 0.0402(13) 0.0048(10)
C34 0.0334(10) 0.0609(15) 0.0592(13) -0.0173(11) 0.0116(9) -0.0154(10)
C35 0.0399(9) 0.0333(10) 0.0247(8) 0.0034(6) 0.0074(7) 0.0085(7)
C36 0.0295(8) 0.0231(8) 0.0282(8) 0.0049(6) 0.0047(6) 0.0009(6)
C37 0.0479(11) 0.0303(10) 0.0329(9) 0.0129(7) 0.0082(8) 0.0078(8)
C38 0.0351(9) 0.0351(10) 0.0454(10) 0.0008(8) 0.0038(8) -0.0103(8)
C39 0.0444(10) 0.0246(9) 0.0346(9) 0.0025(7) 0.0088(8) 0.0038(7)
C40 0.0357(9) 0.0403(11) 0.0236(8) 0.0010(7) -0.0059(7) -0.0078(8)
C41 0.0509(12) 0.0593(14) 0.0246(8) -0.0010(8) -0.0078(9) -0.0095(10)
C42 0.0279(9) 0.0637(15) 0.0372(10) 0.0056(9) -0.0079(8) -0.0036(9)
C43 0.0575(13) 0.0391(11) 0.0388(10) -0.0027(8) -0.0035(9) -0.0197(10)

loop_
_atom_type_symbol
_atom_type_description
_atom_type_scat_dispersion_real
_atom_type_scat_dispersion_imag
_atom_type_scat_source
C C 0.0033 0.0016 'International Tables Vol C Tables 4.2.6.8 and 6.1.1.4'
H H 0.0000 0.0000 'International Tables Vol C Tables 4.2.6.8 and 6.1.1.4'
Si Si 0.0817 0.0704 'International Tables Vol C Tables 4.2.6.8 and 6.1.1.4'

loop_
_geom_angle_atom_site_label_1
_geom_angle_atom_site_label_2
_geom_angle_atom_site_label_3
_geom_angle
C2 Si1 C3 117.09(7)
C2 Si1 Si2 100.97(5)
C3 Si1 Si2 109.25(5)
C2 Si1 Si5 114.91(5)
C3 Si1 Si5 106.17(5)
Si2 Si1 Si5 108.00(2)
Si3 Si2 Si1 92.79(2)
Si3 Si2 Si6 130.87(2)
Si1 Si2 Si6 127.51(2)
C1 Si3 Si2 105.67(5)
C1 Si3 Si7 122.32(5)
Si2 Si3 Si7 126.47(2)
C8 Si4 C3 113.60(8)
C8 Si4 C9 106.58(9)
C3 Si4 C9 110.23(7)
C8 Si4 C13 107.62(9)
C3 Si4 C13 105.65(8)
C9 Si4 C13 113.28(8)
C17 Si5 C18 108.29(8)
C17 Si5 C22 105.13(8)
C18 Si5 C22 113.05(8)
C17 Si5 Si1 102.29(6)
C18 Si5 Si1 111.57(5)
C22 Si5 Si1 115.46(5)
C26 Si6 C31 106.94(8)
C26 Si6 C27 107.00(8)
C31 Si6 C27 115.80(7)
C26 Si6 Si2 106.52(6)
C31 Si6 Si2 110.72(6)
C27 Si6 Si2 109.36(5)
C35 Si7 C36 106.03(8)
C35 Si7 C40 105.82(9)
C36 Si7 C40 116.27(8)
C35 Si7 Si3 106.85(5)
C36 Si7 Si3 107.22(5)
C40 Si7 Si3 113.98(6)
C2 C1 C4 122.55(14)
C2 C1 Si3 120.03(11)
C4 C1 Si3 117.17(10)
C1 C2 C6 121.02(13)
C1 C2 Si1 120.47(11)
C6 C2 Si1 118.50(10)
Si4 C3 Si1 135.50(9)
Si4 C3 H3A 103.3
Si1 C3 H3A 103.3
Si4 C3 H3B 103.3
Si1 C3 H3B 103.3
H3A C3 H3B 105.2
C1 C4 C5 111.30(14)
C1 C4 H4A 109.4
C5 C4 H4A 109.4
C1 C4 H4B 109.4
C5 C4 H4B 109.4
H4A C4 H4B 108.0
C4 C5 H5A 109.5
C4 C5 H5B 109.5
H5A C5 H5B 109.5
C4 C5 H5C 109.5
H5A C5 H5C 109.5
H5B C5 H5C 109.5
C2 C6 C7 114.78(14)
C2 C6 H6A 108.6
C7 C6 H6A 108.6
C2 C6 H6B 108.6
C7 C6 H6B 108.6
H6A C6 H6B 107.5
C6 C7 H7A 109.5
C6 C7 H7B 109.5
H7A C7 H7B 109.5
C6 C7 H7C 109.5
H7A C7 H7C 109.5
H7B C7 H7C 109.5
Si4 C8 H8A 109.5
Si4 C8 H8B 109.5
H8A C8 H8B 109.5
Si4 C8 H8C 109.5
H8A C8 H8C 109.5
H8B C8 H8C 109.5
C12 C9 C10 108.36(14)
C12 C9 C11 108.32(15)
C10 C9 C11 107.69(15)
C12 C9 Si4 113.35(12)
C10 C9 Si4 107.24(11)
C11 C9 Si4 111.69(12)
C9 C10 H10A 109.5
C9 C10 H10B 109.5
H10A C10 H10B 109.5
C9 C10 H10C 109.5
H10A C10 H10C 109.5
H10B C10 H10C 109.5
C9 C11 H11A 109.5
C9 C11 H11B 109.5
H11A C11 H11B 109.5
C9 C11 H11C 109.5
H11A C11 H11C 109.5
H11B C11 H11C 109.5
C9 C12 H12A 109.5
C9 C12 H12B 109.5
H12A C12 H12B 109.5
C9 C12 H12C 109.5
H12A C12 H12C 109.5
H12B C12 H12C 109.5
C15 C13 C16 108.28(17)
C15 C13 C14 107.93(19)
C16 C13 C14 107.26(16)
C15 C13 Si4 112.40(12)
C16 C13 Si4 111.98(14)
C14 C13 Si4 108.78(13)
C13 C14 H14A 109.5
C13 C14 H14B 109.5
H14A C14 H14B 109.5
C13 C14 H14C 109.5
H14A C14 H14C 109.5
H14B C14 H14C 109.5
C13 C15 H15A 109.5
C13 C15 H15B 109.5
H15A C15 H15B 109.5
C13 C15 H15C 109.5
H15A C15 H15C 109.5
H15B C15 H15C 109.5
C13 C16 H16A 109.5
C13 C16 H16B 109.5
H16A C16 H16B 109.5
C13 C16 H16C 109.5
H16A C16 H16C 109.5
H16B C16 H16C 109.5
Si5 C17 H17A 109.5
Si5 C17 H17B 109.5
H17A C17 H17B 109.5
Si5 C17 H17C 109.5
H17A C17 H17C 109.5
H17B C17 H17C 109.5
C20 C18 C21 106.60(15)
C20 C18 C19 107.70(15)
C21 C18 C19 108.42(15)
C20 C18 Si5 109.55(12)
C21 C18 Si5 113.30(12)
C19 C18 Si5 111.02(12)
C18 C19 H19A 109.5
C18 C19 H19B 109.5
H19A C19 H19B 109.5
C18 C19 H19C 109.5
H19A C19 H19C 109.5
H19B C19 H19C 109.5
C18 C20 H20A 109.5
C18 C20 H20B 109.5
H20A C20 H20B 109.5
C18 C20 H20C 109.5
H20A C20 H20C 109.5
H20B C20 H20C 109.5
C18 C21 H21A 109.5
C18 C21 H21B 109.5
H21A C21 H21B 109.5
C18 C21 H21C 109.5
H21A C21 H21C 109.5
H21B C21 H21C 109.5
C23 C22 C24 107.89(17)
C23 C22 C25 107.98(15)
C24 C22 C25 106.88(14)
C23 C22 Si5 114.21(11)
C24 C22 Si5 108.98(11)
C25 C22 Si5 110.62(13)
C22 C23 H23A 109.5
C22 C23 H23B 109.5
H23A C23 H23B 109.5
C22 C23 H23C 109.5
H23A C23 H23C 109.5
H23B C23 H23C 109.5
C22 C24 H24A 109.5
C22 C24 H24B 109.5
H24A C24 H24B 109.5
C22 C24 H24C 109.5
H24A C24 H24C 109.5
H24B C24 H24C 109.5
C22 C25 H25A 109.5
C22 C25 H25B 109.5
H25A C25 H25B 109.5
C22 C25 H25C 109.5
H25A C25 H25C 109.5
H25B C25 H25C 109.5
Si6 C26 H26A 109.5
Si6 C26 H26B 109.5
H26A C26 H26B 109.5
Si6 C26 H26C 109.5
H26A C26 H26C 109.5
H26B C26 H26C 109.5
C28 C27 C29 106.92(16)
C28 C27 C30 107.75(16)
C29 C27 C30 109.27(17)
C28 C27 Si6 109.80(11)
C29 C27 Si6 112.62(12)
C30 C27 Si6 110.31(13)
C27 C28 H28A 109.5
C27 C28 H28B 109.5
H28A C28 H28B 109.5
C27 C28 H28C 109.5
H28A C28 H28C 109.5
H28B C28 H28C 109.5
C27 C29 H29A 109.5
C27 C29 H29B 109.5
H29A C29 H29B 109.5
C27 C29 H29C 109.5
H29A C29 H29C 109.5
H29B C29 H29C 109.5
C27 C30 H30A 109.5
C27 C30 H30B 109.5
H30A C30 H30B 109.5
C27 C30 H30C 109.5
H30A C30 H30C 109.5
H30B C30 H30C 109.5
C33 C31 C32 108.57(19)
C33 C31 C34 107.32(17)
C32 C31 C34 107.29(18)
C33 C31 Si6 112.85(14)
C32 C31 Si6 112.38(12)
C34 C31 Si6 108.17(13)
C31 C32 H32A 109.5
C31 C32 H32B 109.5
H32A C32 H32B 109.5
C31 C32 H32C 109.5
H32A C32 H32C 109.5
H32B C32 H32C 109.5
C31 C33 H33A 109.5
C31 C33 H33B 109.5
H33A C33 H33B 109.5
C31 C33 H33C 109.5
H33A C33 H33C 109.5
H33B C33 H33C 109.5
C31 C34 H34A 109.5
C31 C34 H34B 109.5
H34A C34 H34B 109.5
C31 C34 H34C 109.5
H34A C34 H34C 109.5
H34B C34 H34C 109.5
Si7 C35 H35A 109.5
Si7 C35 H35B 109.5
H35A C35 H35B 109.5
Si7 C35 H35C 109.5
H35A C35 H35C 109.5
H35B C35 H35C 109.5
C39 C36 C38 108.20(15)
C39 C36 C37 108.51(14)
C38 C36 C37 107.54(15)
C39 C36 Si7 114.03(12)
C38 C36 Si7 107.52(12)
C37 C36 Si7 110.82(12)
C36 C37 H37A 109.5
C36 C37 H37B 109.5
H37A C37 H37B 109.5
C36 C37 H37C 109.5
H37A C37 H37C 109.5
H37B C37 H37C 109.5
C36 C38 H38A 109.5
C36 C38 H38B 109.5
H38A C38 H38B 109.5
C36 C38 H38C 109.5
H38A C38 H38C 109.5
H38B C38 H38C 109.5
C36 C39 H39A 109.5
C36 C39 H39B 109.5
H39A C39 H39B 109.5
C36 C39 H39C 109.5
H39A C39 H39C 109.5
H39B C39 H39C 109.5
C42 C40 C43 109.31(17)
C42 C40 C41 108.75(16)
C43 C40 C41 107.24(16)
C42 C40 Si7 113.38(13)
C43 C40 Si7 107.77(12)
C41 C40 Si7 110.21(13)
C40 C41 H41A 109.5
C40 C41 H41B 109.5
H41A C41 H41B 109.5
C40 C41 H41C 109.5
H41A C41 H41C 109.5
H41B C41 H41C 109.5
C40 C42 H42A 109.5
C40 C42 H42B 109.5
H42A C42 H42B 109.5
C40 C42 H42C 109.5
H42A C42 H42C 109.5
H42B C42 H42C 109.5
C40 C43 H43A 109.5
C40 C43 H43B 109.5
H43A C43 H43B 109.5
C40 C43 H43C 109.5
H43A C43 H43C 109.5
H43B C43 H43C 109.5

loop_
_geom_bond_atom_site_label_1
_geom_bond_atom_site_label_2
_geom_bond_distance
Si1 C2 1.9082(15)
Si1 C3 1.9228(15)
Si1 Si2 2.3520(5)
Si1 Si5 2.4247(5)
Si2 Si3 2.1808(5)
Si2 Si6 2.3622(6)
Si3 C1 1.8947(16)
Si3 Si7 2.3789(5)
Si4 C8 1.8749(19)
Si4 C3 1.8924(16)
Si4 C9 1.9139(16)
Si4 C13 1.9263(18)
Si5 C17 1.8887(17)
Si5 C18 1.9328(17)
Si5 C22 1.9433(17)
Si6 C26 1.8814(17)
Si6 C31 1.9205(18)
Si6 C27 1.9264(17)
Si7 C35 1.8752(18)
Si7 C36 1.9203(17)
Si7 C40 1.9325(17)
C1 C2 1.367(2)
C1 C4 1.5215(19)
C2 C6 1.525(2)
C3 H3A 0.9700
C3 H3B 0.9700
C4 C5 1.533(2)
C4 H4A 0.9700
C4 H4B 0.9700
C5 H5A 0.9600
C5 H5B 0.9600
C5 H5C 0.9600
C6 C7 1.543(2)
C6 H6A 0.9700
C6 H6B 0.9700
C7 H7A 0.9600
C7 H7B 0.9600
C7 H7C 0.9600
C8 H8A 0.9600
C8 H8B 0.9600
C8 H8C 0.9600
C9 C12 1.534(2)
C9 C10 1.536(2)
C9 C11 1.539(2)
C10 H10A 0.9600
C10 H10B 0.9600
C10 H10C 0.9600
C11 H11A 0.9600
C11 H11B 0.9600
C11 H11C 0.9600
C12 H12A 0.9600
C12 H12B 0.9600
C12 H12C 0.9600
C13 C15 1.536(3)
C13 C16 1.539(3)
C13 C14 1.546(3)
C14 H14A 0.9600
C14 H14B 0.9600
C14 H14C 0.9600
C15 H15A 0.9600
C15 H15B 0.9600
C15 H15C 0.9600
C16 H16A 0.9600
C16 H16B 0.9600
C16 H16C 0.9600
C17 H17A 0.9600
C17 H17B 0.9600
C17 H17C 0.9600
C18 C20 1.540(3)
C18 C21 1.541(2)
C18 C19 1.543(2)
C19 H19A 0.9600
C19 H19B 0.9600
C19 H19C 0.9600
C20 H20A 0.9600
C20 H20B 0.9600
C20 H20C 0.9600
C21 H21A 0.9600
C21 H21B 0.9600
C21 H21C 0.9600
C22 C23 1.531(3)
C22 C24 1.532(2)
C22 C25 1.544(2)
C23 H23A 0.9600
C23 H23B 0.9600
C23 H23C 0.9600
C24 H24A 0.9600
C24 H24B 0.9600
C24 H24C 0.9600
C25 H25A 0.9600
C25 H25B 0.9600
C25 H25C 0.9600
C26 H26A 0.9600
C26 H26B 0.9600
C26 H26C 0.9600
C27 C28 1.528(2)
C27 C29 1.529(2)
C27 C30 1.538(2)
C28 H28A 0.9600
C28 H28B 0.9600
C28 H28C 0.9600
C29 H29A 0.9600
C29 H29B 0.9600
C29 H29C 0.9600
C30 H30A 0.9600
C30 H30B 0.9600
C30 H30C 0.9600
C31 C33 1.530(3)
C31 C32 1.530(3)
C31 C34 1.533(3)
C32 H32A 0.9600
C32 H32B 0.9600
C32 H32C 0.9600
C33 H33A 0.9600
C33 H33B 0.9600
C33 H33C 0.9600
C34 H34A 0.9600
C34 H34B 0.9600
C34 H34C 0.9600
C35 H35A 0.9600
C35 H35B 0.9600
C35 H35C 0.9600
C36 C39 1.537(2)
C36 C38 1.541(2)
C36 C37 1.543(2)
C37 H37A 0.9600
C37 H37B 0.9600
C37 H37C 0.9600
C38 H38A 0.9600
C38 H38B 0.9600
C38 H38C 0.9600
C39 H39A 0.9600
C39 H39B 0.9600
C39 H39C 0.9600
C40 C42 1.532(3)
C40 C43 1.539(3)
C40 C41 1.546(2)
C41 H41A 0.9600
C41 H41B 0.9600
C41 H41C 0.9600
C42 H42A 0.9600
C42 H42B 0.9600
C42 H42C 0.9600
C43 H43A 0.9600
C43 H43B 0.9600
C43 H43C 0.9600
